data_1522267
loop_
_publ_author_name
'Yamaura, K.'
'Huang, Q.'
'Erwin, R.W.'
'Lynn, J.W.'
'Cava, R.J.'

_publ_section_title
;
 Anomalous crystal-structure distortion at the antiferromagnetic
 transition in the layered cobalt oxide Sr2 Y0.8 Ca0.2 Co2 O6
;
_journal_name_full 'Physical Review, Serie 3. B - Condensed Matter (18,1978-)'
_journal_page_first 9623
_journal_page_last 9629
_journal_volume 60
_journal_year 1999
_chemical_formula_sum 'Ca0.2 Co2 O6 Sr2 Y0.8'
_chemical_name_systematic 'Sr2 (Y0.8 Ca0.2) Co2 O6'
_space_group_IT_number 71
_symmetry_space_group_name_Hall '-I 2 2'
_symmetry_space_group_name_H-M 'I m m m'
_cell_angle_alpha 90
_cell_angle_beta 90
_cell_angle_gamma 90
_cell_formula_units_Z 2
_cell_length_a 3.82914
_cell_length_b 3.82385
_cell_length_c 19.55849
_cell_volume 286.377
_citation_journal_id_ASTM PRBMDO
_cod_data_source_file Yamaura_PRBMDO_1999_728.cif
_cod_data_source_block Ca0.2Co2O6Sr2Y0.8
_cod_original_cell_volume 286.3765
_cod_database_code 1522267

loop_
_symmetry_equiv_pos_as_xyz
x,y,z
-x,-y,z
x,-y,-z
-x,y,-z
-x,-y,-z
x,y,-z
-x,y,z
x,-y,z
x+1/2,y+1/2,z+1/2
-x+1/2,-y+1/2,z+1/2
x+1/2,-y+1/2,-z+1/2
-x+1/2,y+1/2,-z+1/2
-x+1/2,-y+1/2,-z+1/2
x+1/2,y+1/2,-z+1/2
-x+1/2,y+1/2,z+1/2
x+1/2,-y+1/2,z+1/2

loop_
_atom_site_label
_atom_site_type_symbol
_atom_site_fract_x
_atom_site_fract_y
_atom_site_fract_z
_atom_site_occupancy
_atom_site_U_iso_or_equiv
O2 O-2 0.5 0 0.0717 1 0.0
Sr1 Sr+2 0 0 0.3201 1 0.0
Ca1 Ca+2 0.5 0.5 0 0.2 0.0
O1 O-2 0 0 0.1949 1 0.0
O3 O-2 0 0.5 0.0771 1 0.0
Co1 Co+2 0 0 0.0968 1 0.0
Y1 Y+3 0.5 0.5 0 0.8 0.0
